data_2010349
loop_
_publ_author_name
'Veldman, Nora'
'Spek, Anthony L.'
'Edema, Jilles J.H.'
'Kellogg, Richard M.'

_publ_section_title
;
2,4,6-Trihexyl-1,3,5-trithiane
;
_journal_name_full 'Acta Crystallographica Section C'
_journal_page_first 88
_journal_page_last 91
_journal_volume 51
_journal_year 1995
_chemical_formula_moiety 'C21 H42 S3'
_chemical_formula_sum 'C21 H42 S3'
_chemical_formula_weight 390.76
_space_group_IT_number 4
_symmetry_cell_setting monoclinic
_symmetry_space_group_name_Hall 'P 2yb'
_symmetry_space_group_name_H-M 'P 1 21 1'
_cell_angle_alpha 90
_cell_angle_beta 93.297(5)
_cell_angle_gamma 90
_cell_formula_units_Z 4
_cell_length_a 18.0105(12)
_cell_length_b 4.2413(3)
_cell_length_c 30.660(2)
_cell_measurement_temperature 150
_cell_volume 2338.2(3)
_diffrn_ambient_temperature 150
_exptl_crystal_density_diffrn 1.110
_refine_ls_R_factor_obs 0.0694
_refine_ls_wR_factor_obs 0.1286
_cod_depositor_comments
;
The following automatic conversions were performed:
'_symmetry_cell_setting' value 'Monoclinic' changed to 'monoclinic'
according to '/home/saulius/struct/CIF-dictionaries/cif_core.dic'
dictionary named 'cif_core.dic' version 2.4.1 from 2010-06-29.

Automatic conversion script
Id: cif_fix_enum 1527 2010-12-29 10:47:43Z saulius 
;
_cod_original_sg_symbol_H-M 'P 21'
_cod_database_code 2010349

loop_
_symmetry_equiv_pos_as_xyz
x,y,z
-x,1/2+y,-z

loop_
_atom_site_aniso_label
_atom_site_aniso_U_11
_atom_site_aniso_U_22
_atom_site_aniso_U_33
_atom_site_aniso_U_12
_atom_site_aniso_U_13
_atom_site_aniso_U_23
S1 0.0178(13) 0.017(2) 0.0255(15) 0.0013(15) 0.0014(10) -0.0013(14)
S2 0.0175(13) 0.022(2) 0.026(2) -0.0006(15) 0.0012(11) -0.0002(15)
S3 0.0164(13) 0.021(2) 0.026(2) 0.004(2) 0.0011(11) 0.001(2)
C1 0.020(6) 0.011(6) 0.039(7) 0.004(5) 0.007(5) -0.003(5)
C2 0.024(6) 0.011(6) 0.021(6) -0.001(5) 0.000(5) -0.002(5)
C3 0.015(5) 0.011(6) 0.025(6) -0.002(5) 0.003(4) 0.003(5)
C7 0.038(7) 0.026(7) 0.016(6) -0.001(6) 0.002(5) 0.000(5)
C8 0.020(5) 0.015(6) 0.036(6) -0.004(6) 0.004(4) 0.010(6)
C9 0.037(7) 0.027(8) 0.033(7) -0.002(7) -0.006(5) 0.006(6)
C10 0.034(6) 0.017(6) 0.028(6) 0.004(6) -0.001(5) -0.013(5)
C11 0.037(6) 0.031(7) 0.024(6) -0.001(7) -0.007(5) 0.002(6)
C12 0.050(8) 0.031(8) 0.038(7) 0.009(7) -0.008(6) 0.000(6)
C13 0.013(5) 0.021(7) 0.028(6) 0.003(5) 0.006(4) -0.012(5)
C14 0.023(6) 0.009(7) 0.044(7) -0.010(10) 0.004(5) -0.002(5)
C15 0.021(6) 0.030(7) 0.033(7) -0.009(6) 0.007(5) 0.001(5)
C16 0.032(6) 0.020(7) 0.045(7) 0.003(7) 0.006(5) 0.002(7)
C17 0.022(6) 0.066(10) 0.036(7) -0.014(7) 0.013(5) -0.015(8)
C18 0.065(9) 0.077(13) 0.040(8) -0.016(10) 0.005(6) 0.011(9)
C19 0.015(6) 0.014(7) 0.044(7) 0.000(6) -0.005(5) -0.007(6)
C20 0.025(6) 0.014(6) 0.021(6) 0.000(5) 0.010(5) -0.004(5)
C21 0.015(5) 0.034(9) 0.037(7) 0.008(6) 0.001(5) 0.011(6)
C22 0.023(6) 0.016(6) 0.037(7) -0.002(5) -0.003(5) 0.002(5)
C23 0.022(6) 0.018(7) 0.033(6) -0.003(5) -0.007(5) 0.001(5)
C24 0.028(6) 0.031(7) 0.032(7) 0.004(6) 0.003(5) -0.001(5)
S4 0.0183(13) 0.016(2) 0.028(2) 0.0006(15) -0.0014(11) 0.003(2)
S5 0.0182(14) 0.019(2) 0.031(2) 0.0025(15) -0.0001(11) 0.002(2)
S6 0.0190(14) 0.019(2) 0.026(2) 0.000(2) -0.0003(11) -0.0025(15)
C4 0.012(5) 0.017(7) 0.039(7) 0.010(5) 0.001(5) 0.003(5)
C5 0.022(6) 0.012(6) 0.015(6) -0.010(5) -0.002(4) -0.002(4)
C6 0.030(6) 0.009(6) 0.032(7) 0.005(6) 0.011(5) 0.001(5)
C25 0.009(5) 0.017(6) 0.038(7) -0.008(5) -0.003(5) 0.007(5)
C26 0.019(5) 0.011(6) 0.027(6) -0.001(5) 0.005(4) 0.013(6)
C27 0.042(7) 0.019(7) 0.022(6) -0.001(6) -0.013(5) 0.008(5)
C28 0.019(6) 0.025(8) 0.056(8) 0.000(6) 0.008(5) 0.004(6)
C29 0.041(7) 0.033(8) 0.037(7) -0.016(7) 0.010(5) 0.011(7)
C30 0.059(9) 0.039(9) 0.037(8) 0.004(7) 0.012(6) -0.002(6)
C31 0.028(6) 0.021(7) 0.024(6) 0.004(5) -0.003(5) -0.003(5)
C32 0.028(6) 0.019(7) 0.035(7) -0.005(5) 0.006(5) 0.003(5)
C33 0.039(7) 0.018(7) 0.042(8) -0.004(6) 0.016(6) 0.015(6)
C34 0.024(6) 0.032(7) 0.039(7) 0.002(6) -0.004(5) 0.010(7)
C35 0.038(7) 0.039(9) 0.026(6) 0.000(6) 0.009(5) 0.001(6)
C36 0.060(8) 0.079(11) 0.030(7) 0.013(10) 0.001(6) 0.014(9)
C37 0.012(5) 0.029(8) 0.032(6) 0.001(6) -0.001(4) 0.002(6)
C38 0.018(6) 0.016(6) 0.025(6) 0.005(5) -0.005(4) -0.005(5)
C39 0.019(6) 0.013(7) 0.041(7) 0.003(5) -0.004(5) 0.005(5)
C40 0.027(6) 0.028(7) 0.037(7) -0.006(6) 0.010(5) 0.002(6)
C41 0.019(6) 0.038(9) 0.035(7) -0.012(6) -0.001(5) 0.004(6)
C42 0.028(7) 0.049(9) 0.057(8) -0.019(7) 0.017(6) -0.005(7)

loop_
_atom_site_label
_atom_site_fract_x
_atom_site_fract_y
_atom_site_fract_z
_atom_site_U_iso_or_equiv
_atom_site_thermal_displace_type
_atom_site_occupancy
S1 0.75473(14) 0.5898(7) 0.09109(8) 0.0201(9) Uani 1.000
S2 0.90439(14) 0.5527(8) 0.05012(8) 0.0218(10) Uani 1.000
S3 0.76251(13) 0.5886(8) -0.00764(8) 0.0211(10) Uani 1.000
C1 0.8447(5) 0.408(3) 0.0907(3) 0.023(4) Uani 1.000
C2 0.8540(5) 0.418(3) 0.0018(3) 0.019(3) Uani 1.000
C3 0.7164(5) 0.443(3) 0.0395(3) 0.017(3) Uani 1.000
C7 0.8867(6) 0.440(3) 0.1356(3) 0.027(4) Uani 1.000
C8 0.8402(5) 0.308(3) 0.1737(3) 0.024(3) Uani 1.000
C9 0.8888(6) 0.252(3) 0.2151(3) 0.033(4) Uani 1.000
C10 0.8435(6) 0.129(3) 0.2514(3) 0.026(3) Uani 1.000
C11 0.8937(6) 0.048(4) 0.2930(3) 0.031(4) Uani 1.000
C12 0.8484(6) -0.086(3) 0.3292(4) 0.040(4) Uani 1.000
C13 0.8992(5) 0.478(3) -0.0377(3) 0.020(3) Uani 1.000
C14 0.8636(6) 0.377(3) -0.0813(3) 0.025(4) Uani 1.000
C15 0.9120(6) 0.412(3) -0.1198(3) 0.028(4) Uani 1.000
C16 0.8717(6) 0.318(3) -0.1623(3) 0.032(4) Uani 1.000
C17 0.9189(5) 0.338(4) -0.2017(3) 0.041(5) Uani 1.000
C18 0.8798(7) 0.252(5) -0.2445(4) 0.061(6) Uani 1.000
C19 0.6328(5) 0.528(3) 0.0330(3) 0.025(4) Uani 1.000
C20 0.5869(5) 0.445(3) 0.0700(3) 0.020(3) Uani 1.000
C21 0.5041(5) 0.515(3) 0.0606(3) 0.029(4) Uani 1.000
C22 0.4570(5) 0.448(3) 0.0983(3) 0.026(4) Uani 1.000
C23 0.3740(5) 0.525(3) 0.0882(3) 0.025(4) Uani 1.000
C24 0.3252(6) 0.458(3) 0.1252(3) 0.030(4) Uani 1.000
S4 0.26409(14) -0.2133(8) 0.57866(8) 0.0209(10) Uani 1.000
S5 0.40816(14) -0.1805(7) 0.53217(9) 0.0228(11) Uani 1.000
S6 0.26010(13) -0.2222(8) 0.47960(8) 0.0214(11) Uani 1.000
C4 0.3545(5) -0.021(3) 0.5753(3) 0.023(4) Uani 1.000
C5 0.3518(5) -0.040(3) 0.4853(3) 0.016(3) Uani 1.000
C6 0.2179(5) -0.076(3) 0.5273(3) 0.023(4) Uani 1.000
C25 0.3977(5) -0.043(3) 0.6188(3) 0.022(3) Uani 1.000
C26 0.3585(5) 0.064(3) 0.6577(3) 0.019(3) Uani 1.000
C27 0.4071(6) 0.120(3) 0.6987(3) 0.028(4) Uani 1.000
C28 0.3668(6) 0.245(3) 0.7365(4) 0.033(4) Uani 1.000
C29 0.4166(6) 0.319(4) 0.7773(3) 0.037(4) Uani 1.000
C30 0.3746(7) 0.434(3) 0.8150(4) 0.045(5) Uani 1.000
C31 0.3942(6) -0.108(3) 0.4448(3) 0.025(4) Uani 1.000
C32 0.3522(6) -0.006(3) 0.4021(3) 0.027(4) Uani 1.000
C33 0.3949(6) -0.045(3) 0.3613(3) 0.032(4) Uani 1.000
C34 0.3514(5) 0.040(3) 0.3192(3) 0.032(4) Uani 1.000
C35 0.3943(6) 0.007(3) 0.2791(3) 0.034(4) Uani 1.000
C36 0.3498(6) 0.097(5) 0.2367(3) 0.056(5) Uani 1.000
C37 0.1366(5) -0.166(4) 0.5244(3) 0.024(4) Uani 1.000
C38 0.0941(5) -0.058(3) 0.5644(3) 0.020(3) Uani 1.000
C39 0.0131(5) -0.140(3) 0.5596(3) 0.025(4) Uani 1.000
C40 -0.0286(6) -0.074(3) 0.6001(3) 0.030(4) Uani 1.000
C41 -0.1105(5) -0.151(3) 0.5959(3) 0.031(4) Uani 1.000
C42 -0.1509(6) -0.073(3) 0.6364(4) 0.044(5) Uani 1.000
H1 0.8367(5) 0.178(3) 0.0851(3) 0.0280 Uiso 1.000
H2 0.8477(5) 0.184(3) 0.0046(3) 0.0230 Uiso 1.000
H3 0.7207(5) 0.208(3) 0.0398(3) 0.0200 Uiso 1.000
H7A 0.8984(6) 0.665(3) 0.1413(3) 0.0320 Uiso 1.000
H7B 0.9343(6) 0.324(3) 0.1353(3) 0.0320 Uiso 1.000
H8A 0.8005(5) 0.461(3) 0.1799(3) 0.0280 Uiso 1.000
H8B 0.8161(5) 0.108(3) 0.1643(3) 0.0280 Uiso 1.000
H9A 0.9282(6) 0.098(3) 0.2091(3) 0.0390 Uiso 1.000
H9B 0.9133(6) 0.452(3) 0.2245(3) 0.0390 Uiso 1.000
H10A 0.8163(6) -0.063(3) 0.2413(3) 0.0320 Uiso 1.000
H10B 0.8065(6) 0.290(3) 0.2588(3) 0.0320 Uiso 1.000
H11A 0.9319(6) -0.107(4) 0.2854(3) 0.0370 Uiso 1.000
H11B 0.9197(6) 0.242(4) 0.3037(3) 0.0370 Uiso 1.000
H12A 0.819(3) 0.082(5) 0.3418(16) 0.0600 Uiso 1.000
H12B 0.8821(7) -0.178(16) 0.3520(13) 0.0600 Uiso 1.000
H12C 0.815(3) -0.250(12) 0.3170(6) 0.0600 Uiso 1.000
H13A 0.9099(5) 0.706(3) -0.0391(3) 0.0250 Uiso 1.000
H13B 0.9473(5) 0.367(3) -0.0332(3) 0.0250 Uiso 1.000
H14A 0.8178(6) 0.503(3) -0.0872(3) 0.0300 Uiso 1.000
H14B 0.8486(6) 0.153(3) -0.0791(3) 0.0300 Uiso 1.000
H15A 0.9283(6) 0.634(3) -0.1218(3) 0.0330 Uiso 1.000
H15B 0.9569(6) 0.279(3) -0.1149(3) 0.0330 Uiso 1.000
H16A 0.8277(6) 0.456(3) -0.1674(3) 0.0390 Uiso 1.000
H16B 0.8536(6) 0.099(3) -0.1596(3) 0.0390 Uiso 1.000
H17A 0.9380(5) 0.556(4) -0.2038(3) 0.0490 Uiso 1.000
H17B 0.9623(5) 0.197(4) -0.1967(3) 0.0490 Uiso 1.000
H18A 0.9160(11) 0.24(2) -0.2672(8) 0.0910 Uiso 1.000
H18B 0.842(4) 0.412(13) -0.2525(16) 0.0910 Uiso 1.000
H18C 0.856(5) 0.046(11) -0.2420(10) 0.0910 Uiso 1.000
H19A 0.6285(5) 0.758(3) 0.0277(3) 0.0300 Uiso 1.000
H19B 0.6119(5) 0.420(3) 0.0064(3) 0.0300 Uiso 1.000
H20A 0.6050(5) 0.565(3) 0.0962(3) 0.0240 Uiso 1.000
H20B 0.5933(5) 0.218(3) 0.0767(3) 0.0240 Uiso 1.000
H21A 0.4983(5) 0.739(3) 0.0523(3) 0.0350 Uiso 1.000
H21B 0.4857(5) 0.386(3) 0.0353(3) 0.0350 Uiso 1.000
H22A 0.4757(5) 0.574(3) 0.1238(3) 0.0310 Uiso 1.000
H22B 0.4619(5) 0.223(3) 0.1062(3) 0.0310 Uiso 1.000
H23A 0.3694(5) 0.751(3) 0.0804(3) 0.0300 Uiso 1.000
H23B 0.3558(5) 0.401(3) 0.0625(3) 0.0300 Uiso 1.000
H24A 0.326(3) 0.232(4) 0.1315(14) 0.0450 Uiso 1.000
H24B 0.2742(10) 0.526(15) 0.1171(9) 0.0450 Uiso 1.000
H24C 0.344(2) 0.574(12) 0.1513(7) 0.0450 Uiso 1.000
H4 0.3454(5) 0.207(3) 0.5688(3) 0.0270 Uiso 1.000
H5 0.3455(5) 0.193(3) 0.4880(3) 0.0190 Uiso 1.000
H6 0.2211(5) 0.159(3) 0.5268(3) 0.0280 Uiso 1.000
H25A 0.4128(5) -0.265(3) 0.6235(3) 0.0260 Uiso 1.000
H25B 0.4436(5) 0.084(3) 0.6171(3) 0.0260 Uiso 1.000
H26A 0.3206(5) -0.095(3) 0.6641(3) 0.0230 Uiso 1.000
H26B 0.3319(5) 0.263(3) 0.6500(3) 0.0230 Uiso 1.000
H27A 0.4314(6) -0.081(3) 0.7075(3) 0.0340 Uiso 1.000
H27B 0.4467(6) 0.272(3) 0.6920(3) 0.0340 Uiso 1.000
H28A 0.3293(6) 0.087(3) 0.7444(4) 0.0400 Uiso 1.000
H28B 0.3399(6) 0.439(3) 0.7272(4) 0.0400 Uiso 1.000
H29A 0.4447(6) 0.127(4) 0.7863(3) 0.0440 Uiso 1.000
H29B 0.4532(6) 0.482(4) 0.7698(3) 0.0440 Uiso 1.000
H30A 0.4097(7) 0.492(18) 0.8392(11) 0.0670 Uiso 1.000
H30B 0.342(3) 0.266(7) 0.8244(17) 0.0670 Uiso 1.000
H30C 0.345(4) 0.619(12) 0.8059(9) 0.0670 Uiso 1.000
H31A 0.4043(6) -0.337(3) 0.4434(3) 0.0290 Uiso 1.000
H31B 0.4426(6) 0.002(3) 0.4475(3) 0.0290 Uiso 1.000
H32A 0.3056(6) -0.129(3) 0.3986(3) 0.0320 Uiso 1.000
H32B 0.3383(6) 0.219(3) 0.4048(3) 0.0320 Uiso 1.000
H33A 0.4401(6) 0.087(3) 0.3641(3) 0.0390 Uiso 1.000
H33B 0.4111(6) -0.268(3) 0.3594(3) 0.0390 Uiso 1.000
H34A 0.3067(5) -0.095(3) 0.3161(3) 0.0380 Uiso 1.000
H34B 0.3342(5) 0.261(3) 0.3213(3) 0.0380 Uiso 1.000
H35A 0.4110(6) -0.214(3) 0.2767(3) 0.0410 Uiso 1.000
H35B 0.4391(6) 0.142(3) 0.2822(3) 0.0410 Uiso 1.000
H36A 0.3813(17) 0.07(2) 0.2119(5) 0.0840 Uiso 1.000
H36B 0.333(4) 0.317(8) 0.2385(12) 0.0840 Uiso 1.000
H36C 0.306(3) -0.040(14) 0.2326(15) 0.0840 Uiso 1.000
H37A 0.1325(5) -0.398(4) 0.5217(3) 0.0290 Uiso 1.000
H37B 0.1125(5) -0.072(4) 0.4977(3) 0.0290 Uiso 1.000
H38A 0.1166(5) -0.158(3) 0.5911(3) 0.0240 Uiso 1.000
H38B 0.0994(5) 0.174(3) 0.5678(3) 0.0240 Uiso 1.000
H39A 0.0082(5) -0.367(3) 0.5523(3) 0.0290 Uiso 1.000
H39B -0.0103(5) -0.018(3) 0.5349(3) 0.0290 Uiso 1.000
H40A -0.0054(6) -0.198(3) 0.6247(3) 0.0370 Uiso 1.000
H40B -0.0227(6) 0.152(3) 0.6076(3) 0.0370 Uiso 1.000
H41A -0.1166(5) -0.378(3) 0.5894(3) 0.0370 Uiso 1.000
H41B -0.1337(5) -0.032(3) 0.5709(3) 0.0370 Uiso 1.000
H42A -0.137(3) -0.224(12) 0.6596(9) 0.0660 Uiso 1.000
H42B -0.2047(6) -0.086(18) 0.6297(8) 0.0660 Uiso 1.000
H42C -0.138(3) 0.141(8) 0.6461(15) 0.0660 Uiso 1.000

loop_
_geom_bond_atom_site_label_1
_geom_bond_atom_site_label_2
_geom_bond_site_symmetry_1
_geom_bond_site_symmetry_2
_geom_bond_distance
_geom_bond_publ_flag
S1 C1 . . 1.795(10) yes
S1 C3 . . 1.800(10) yes
S2 C1 . . 1.798(10) yes
S2 C2 . . 1.786(10) yes
S3 C2 . . 1.808(10) yes
S3 C3 . . 1.816(10) yes
C1 C7 . . 1.538(13) no
C2 C13 . . 1.519(13) no
C3 C19 . . 1.550(13) no
C7 C8 . . 1.579(14) no
C8 C9 . . 1.519(13) no
C9 C10 . . 1.510(14) no
C10 C11 . . 1.559(14) no
C11 C12 . . 1.525(16) no
C13 C14 . . 1.511(14) no
C14 C15 . . 1.514(14) no
C15 C16 . . 1.508(14) no
C16 C17 . . 1.519(13) no
C17 C18 . . 1.498(16) no
C19 C20 . . 1.484(13) no
C20 C21 . . 1.532(13) no
C21 C22 . . 1.500(13) no
C22 C23 . . 1.544(13) no
C23 C24 . . 1.502(14) no
C1 H1 . . 0.999(18) no
C2 H2 . . 1.003(18) no
C3 H3 . . 1.000(18) no
C7 H7A . . 0.991(18) no
C7 H7B . . 0.989(16) no
C8 H8A . . 0.992(15) no
C8 H8B . . 0.988(17) no
C9 H9A . . 0.989(16) no
C9 H9B . . 0.991(17) no
C10 H10A . . 0.991(17) no
C10 H10B . . 0.990(17) no
C11 H11A . . 0.99(2) no
C11 H11B . . 0.99(2) no
C12 H12A . . 0.98(4) no
C12 H12B . . 0.98(4) no
C12 H12C . . 0.98(5) no
C13 H13A . . 0.987(18) no
C13 H13B . . 0.989(14) no
C14 H14A . . 0.991(16) no
C14 H14B . . 0.991(18) no
C15 H15A . . 0.989(18) no
C15 H15B . . 0.990(16) no
C16 H16A . . 0.990(16) no
C16 H16B . . 0.989(18) no
C17 H17A . . 0.99(2) no
C17 H17B . . 0.989(18) no
C18 H18A . . 0.98(3) no
C18 H18B . . 0.98(7) no
C18 H18C . . 0.98(6) no
C19 H19A . . 0.991(18) no
C19 H19B . . 0.991(14) no
C20 H20A . . 0.990(14) no
C20 H20B . . 0.990(18) no
C21 H21A . . 0.988(18) no
C21 H21B . . 0.991(15) no
C22 H22A . . 0.990(15) no
C22 H22B . . 0.987(18) no
C23 H23A . . 0.990(18) no
C23 H23B . . 0.988(15) no
C24 H24A . . 0.98(2) no
C24 H24B . . 0.98(3) no
C24 H24C . . 0.98(3) no
S4 C4 . . 1.829(10) yes
S4 C6 . . 1.833(10) yes
S5 C4 . . 1.813(10) yes
S5 C5 . . 1.812(10) yes
S6 C5 . . 1.823(10) yes
S6 C6 . . 1.797(10) yes
C4 C25 . . 1.508(13) no
C5 C31 . . 1.522(14) no
C6 C37 . . 1.511(13) no
C25 C26 . . 1.491(13) no
C26 C27 . . 1.509(13) no
C27 C28 . . 1.499(16) no
C28 C29 . . 1.529(16) no
C29 C30 . . 1.499(16) no
C31 C32 . . 1.536(14) no
C32 C33 . . 1.515(14) no
C33 C34 . . 1.514(14) no
C34 C35 . . 1.496(13) no
C35 C36 . . 1.536(15) no
C37 C38 . . 1.552(14) no
C38 C39 . . 1.499(13) no
C39 C40 . . 1.514(13) no
C40 C41 . . 1.509(14) no
C41 C42 . . 1.512(15) no
C4 H4 . . 0.999(18) no
C5 H5 . . 0.999(18) no
C6 H6 . . 0.999(18) no
C25 H25A . . 0.988(18) no
C25 H25B . . 0.991(15) no
C26 H26A . . 0.987(15) no
C26 H26B . . 0.992(17) no
C27 H27A . . 0.989(17) no
C27 H27B . . 0.992(16) no
C28 H28A . . 0.991(17) no
C28 H28B . . 0.989(17) no
C29 H29A . . 0.99(2) no
C29 H29B . . 0.99(2) no
C30 H30A . . 0.98(3) no
C30 H30B . . 0.98(4) no
C30 H30C . . 0.98(6) no
C31 H31A . . 0.990(18) no
C31 H31B . . 0.988(16) no
C32 H32A . . 0.989(16) no
C32 H32B . . 0.991(18) no
C33 H33A . . 0.988(16) no
C33 H33B . . 0.992(18) no
C34 H34A . . 0.988(15) no
C34 H34B . . 0.990(18) no
C35 H35A . . 0.988(18) no
C35 H35B . . 0.989(16) no
C36 H36A . . 0.98(3) no
C36 H36B . . 0.98(4) no
C36 H36C . . 0.98(6) no
C37 H37A . . 0.99(2) no
C37 H37B . . 0.988(15) no
C38 H38A . . 0.988(14) no
C38 H38B . . 0.994(18) no
C39 H39A . . 0.991(18) no
C39 H39B . . 0.991(14) no
C40 H40A . . 0.992(15) no
C40 H40B . . 0.990(18) no
C41 H41A . . 0.988(18) no
C41 H41B . . 0.990(14) no
C42 H42A . . 0.98(4) no
C42 H42B . . 0.980(17) no
C42 H42C . . 0.98(4) no

_cod_duplicate_entry 2002902
